data_2310851
loop_
_publ_author_name
'Ramsdell, L.S.'
'Kohn, J.A.'

_publ_section_title
;
 Disagreement between crystal symmetry and x-ray diffraction data as shown
 by a new type of silicon carbide, 10H
;
_journal_name_full 'Acta Crystallographica (1,1948-23,1967)'
_journal_page_first 111
_journal_page_last 113
_journal_volume 4
_journal_year 1951
_chemical_formula_sum 'C Si'
_chemical_name_systematic 'Si C'
_space_group_IT_number 156
_symmetry_space_group_name_Hall 'P 3 -2"'
_symmetry_space_group_name_H-M 'P 3 m 1'
_cell_angle_alpha 90
_cell_angle_beta 90
_cell_angle_gamma 120
_cell_formula_units_Z 10
_cell_length_a 3.079
_cell_length_b 3.079
_cell_length_c 25.183
_cell_volume 206.756
_citation_journal_id_ASTM ACCRA9
_cod_data_source_file Ramsdell_ACCRA9_1951_533.cif
_cod_data_source_block C1Si1
_cod_original_cell_volume 206.7557
_cod_original_formula_sum 'C1 Si1'
_cod_database_code 2310851

loop_
_symmetry_equiv_pos_as_xyz
x,y,z
-y,x-y,z
-x+y,-x,z
-y,-x,z
x,x-y,z
-x+y,y,z

loop_
_atom_site_label
_atom_site_type_symbol
_atom_site_fract_x
_atom_site_fract_y
_atom_site_fract_z
_atom_site_occupancy
_atom_site_U_iso_or_equiv
Si7 Si+4 0.6667 0.3333 0.6 1 0.0
Si9 Si+4 0.6667 0.3333 0.8 1 0.0
C7 C-4 0.6667 0.3333 0.675 1 0.0
C9 C-4 0.6667 0.3333 0.875 1 0.0
C2 C-4 0.3333 0.6667 0.175 1 0.0
C5 C-4 0.6667 0.3333 0.475 1 0.0
C10 C-4 0.3333 0.6667 0.975 1 0.0
Si5 Si+4 0.6667 0.3333 0.4 1 0.0
C1 C-4 0 0 0.075 1 0.0
Si4 Si+4 0 0 0.3 1 0.0
Si1 Si+4 0 0 0 1 0.0
Si8 Si+4 0 0 0.7 1 0.0
C8 C-4 0 0 0.775 1 0.0
C4 C-4 0 0 0.375 1 0.0
Si10 Si+4 0.3333 0.6667 0.9 1 0.0
Si3 Si+4 0.6667 0.3333 0.2 1 0.0
Si2 Si+4 0.3333 0.6667 0.1 1 0.0
C6 C-4 0.3333 0.6667 0.575 1 0.0
C3 C-4 0.6667 0.3333 0.275 1 0.0
Si6 Si+4 0.3333 0.6667 0.5 1 0.0
